data_7231436
loop_
_publ_author_name
'Chorazy, Szymon'
'Zakrzewski, Jakub J.'
'Wang, Junhao'
'Ohkoshi, Shin-ichi'
'Sieklucka, Barbara'

_publ_section_title
;
 Incorporation of hexacyanidoferrate(iii) ion in photoluminescent
 trimetallic Eu(3-pyridone)[Co1&#x2212;xFex(CN)6] chains exhibiting
 tunable visible light absorption and emission properties
;
_journal_issue 38
_journal_name_full CrystEngComm
_journal_page_first 5695
_journal_paper_doi 10.1039/C8CE01020J
_journal_volume 20
_journal_year 2018
_chemical_formula_moiety 'C16 H18 Co0.75 Eu Fe0.25 N8 O6, H2 O'
_chemical_formula_sum 'C16 H20 Co0.75 Eu Fe0.25 N8 O7'
_chemical_formula_weight 646.52
_space_group_IT_number 15
_space_group_name_Hall '-C 2yc'
_space_group_name_H-M_alt 'C 1 2/c 1'
_symmetry_cell_setting monoclinic
_symmetry_Int_Tables_number 15
_symmetry_space_group_name_Hall '-C 2yc'
_symmetry_space_group_name_H-M 'C 1 2/c 1'
_atom_sites_solution_hydrogens difmap
_audit_conform_dict_location ftp://ftp.iucr.org/pub/cif_core.dic
_audit_conform_dict_name cif_core.dic
_audit_conform_dict_version 2.4.3
_audit_creation_date 2018-01-30T19:29:35-00:00
_audit_creation_method 'WinGX routine CIF_UPDATE'
_audit_update_record
;
2018-03-20 deposited with the CCDC.
2018-08-27 downloaded from the CCDC.
;
_cell_angle_alpha 90
_cell_angle_beta 116.527(3)
_cell_angle_gamma 90
_cell_formula_units_Z 4
_cell_length_a 15.9161(15)
_cell_length_b 9.2678(8)
_cell_length_c 17.7480(16)
_cell_measurement_reflns_used 12812
_cell_measurement_temperature 298(2)
_cell_measurement_theta_max 27.144
_cell_measurement_theta_min 2.622
_cell_measurement_wavelength 0.71073
_cell_volume 2342.4(4)
_computing_molecular_graphics 'Ortep for Windows (Farrugia, 2012)'
_computing_publication_material 'WinGX publication routines (Farrugia, 2012)'
_computing_structure_refinement 'SHELXL-2014/7 (Sheldrick, 2014)'
_diffrn_ambient_temperature 298(2)
_diffrn_measured_fraction_theta_full 1
_diffrn_measured_fraction_theta_max 0.997
_diffrn_measurement_device_type 'D8Quest Eco Photon50'
_diffrn_measurement_method \w
_diffrn_radiation_monochromator graphite
_diffrn_radiation_probe x-ray
_diffrn_radiation_type MoK\a
_diffrn_radiation_wavelength 0.71073
_diffrn_reflns_av_R_equivalents 0.0244
_diffrn_reflns_av_unetI/netI 0.0184
_diffrn_reflns_Laue_measured_fraction_full 1
_diffrn_reflns_Laue_measured_fraction_max 0.997
_diffrn_reflns_limit_h_max 20
_diffrn_reflns_limit_h_min -20
_diffrn_reflns_limit_k_max 11
_diffrn_reflns_limit_k_min -11
_diffrn_reflns_limit_l_max 22
_diffrn_reflns_limit_l_min -22
_diffrn_reflns_number 12812
_diffrn_reflns_point_group_measured_fraction_full 1
_diffrn_reflns_point_group_measured_fraction_max 0.997
_diffrn_reflns_theta_full 25.242
_diffrn_reflns_theta_max 27.144
_diffrn_reflns_theta_min 2.622
_diffrn_standards_interval_time 0
_diffrn_standards_number 0
_exptl_absorpt_coefficient_mu 3.392
_exptl_absorpt_correction_T_max 0.773
_exptl_absorpt_correction_T_min 0.565
_exptl_absorpt_correction_type multi-scan
_exptl_absorpt_process_details 'ABSCOR (Rigaku, 1995)'
_exptl_crystal_colour orange
_exptl_crystal_density_diffrn 1.833
_exptl_crystal_density_method 'not measured'
_exptl_crystal_description block
_exptl_crystal_F_000 1271
_exptl_crystal_size_max 0.19
_exptl_crystal_size_mid 0.1
_exptl_crystal_size_min 0.08
_refine_diff_density_max 0.37
_refine_diff_density_min -0.526
_refine_diff_density_rms 0.088
_refine_ls_extinction_method none
_refine_ls_goodness_of_fit_ref 1.094
_refine_ls_hydrogen_treatment refxyz
_refine_ls_matrix_type full
_refine_ls_number_constraints 0
_refine_ls_number_parameters 182
_refine_ls_number_reflns 2588
_refine_ls_number_restraints 5
_refine_ls_restrained_S_all 1.107
_refine_ls_R_factor_all 0.0171
_refine_ls_R_factor_gt 0.015
_refine_ls_shift/su_max 0.003
_refine_ls_shift/su_mean 0
_refine_ls_structure_factor_coef Fsqd
_refine_ls_weighting_details 'w=1/[\s^2^(Fo^2^)+(0.0157P)^2^+1.8821P] where P=(Fo^2^+2Fc^2^)/3'
_refine_ls_weighting_scheme calc
_refine_ls_wR_factor_gt 0.0346
_refine_ls_wR_factor_ref 0.0351
_reflns_Friedel_coverage 0
_reflns_number_gt 2440
_reflns_number_total 2588
_reflns_threshold_expression 'I > 2\s(I)'
_cod_data_source_file c8ce01020j2.cif
_cod_data_source_block EuCo75Fe25
_cod_depositor_comments 'Adding full bibliography for 7231436--7231445.cif.'
_cod_original_cell_volume 2342.3(4)
_cod_original_sg_symbol_H-M 'C 2/c'
_cod_database_code 7231436

loop_
_symmetry_equiv_pos_as_xyz
'x, y, z'
'-x, y, -z+1/2'
'x+1/2, y+1/2, z'
'-x+1/2, y+1/2, -z+1/2'
'-x, -y, -z'
'x, -y, z-1/2'
'-x+1/2, -y+1/2, -z'
'x+1/2, -y+1/2, z-1/2'

loop_
_atom_site_label
_atom_site_type_symbol
_atom_site_fract_x
_atom_site_fract_y
_atom_site_fract_z
_atom_site_U_iso_or_equiv
_atom_site_adp_type
_atom_site_occupancy
_atom_site_site_symmetry_order
_atom_site_calc_flag
_atom_site_refinement_flags_posn
_atom_site_refinement_flags_adp
_atom_site_refinement_flags_occupancy
Eu1 Eu 0.5 0.84096(2) 0.75 0.01436(4) Uani 1 2 d S T P
Co1 Co 0.5 0.5 0.5 0.01508(7) Uani 0.75 2 d S . P
Fe1 Fe 0.5 0.5 0.5 0.01508(7) Uani 0.25 2 d S . P
O3 O 0.34584(9) 0.77582(14) 0.70613(9) 0.0231(3) Uani 1 1 d . . .
O2 O 0.59966(10) 1.05820(15) 0.79004(10) 0.0286(3) Uani 1 1 d D . .
N4 N 0.22281(13) 0.4502(2) 0.70060(12) 0.0300(4) Uani 1 1 d . . .
O1 O 0.51044(13) 0.92164(16) 0.88402(10) 0.0334(4) Uani 1 1 d D . .
O4 O 0.5 0.3231(3) 0.75 0.0623(8) Uani 1 2 d DS T P
N2 N 0.71396(13) 0.5315(2) 0.58243(11) 0.0336(4) Uani 1 1 d . . .
C7 C 0.22232(17) 0.4748(3) 0.56997(15) 0.0386(5) Uani 1 1 d . . .
N3 N 0.49323(12) 0.62631(18) 0.65615(10) 0.0243(3) Uani 1 1 d . . .
C2 C 0.63410(14) 0.5171(2) 0.55101(12) 0.0225(4) Uani 1 1 d . . .
C4 C 0.29801(12) 0.6555(2) 0.67735(12) 0.0204(4) Uani 1 1 d . . .
C1 C 0.51005(15) 0.3085(2) 0.54300(12) 0.0251(4) Uani 1 1 d . . .
C8 C 0.27163(15) 0.6026(2) 0.59598(13) 0.0297(4) Uani 1 1 d . . .
N1 N 0.51431(18) 0.1934(2) 0.56696(15) 0.0491(6) Uani 1 1 d . . .
C5 C 0.27079(15) 0.5730(2) 0.72835(13) 0.0260(4) Uani 1 1 d . . .
C3 C 0.49687(13) 0.57579(19) 0.59868(11) 0.0185(4) Uani 1 1 d . . .
C6 C 0.19744(17) 0.3990(3) 0.62309(16) 0.0364(5) Uani 1 1 d . . .
H7 H 0.2043(19) 0.441(3) 0.5149(17) 0.044 Uiso 1 1 d . U .
H8 H 0.2902(19) 0.659(3) 0.5558(17) 0.044 Uiso 1 1 d . U .
H6 H 0.1630(19) 0.311(3) 0.6098(17) 0.044 Uiso 1 1 d . U .
H5 H 0.2872(19) 0.602(3) 0.7801(18) 0.044 Uiso 1 1 d . U .
H4 H 0.205(2) 0.404(3) 0.7332(17) 0.044 Uiso 1 1 d . U .
H4A H 0.509(2) 0.382(3) 0.7141(15) 0.044 Uiso 1 1 d D U .
H2A H 0.5820(19) 1.1480(19) 0.7823(17) 0.044 Uiso 1 1 d D U .
H2B H 0.6550(14) 1.053(3) 0.8337(13) 0.044 Uiso 1 1 d D U .
H1B H 0.5006(18) 1.011(2) 0.8935(17) 0.044 Uiso 1 1 d D U .
H1A H 0.5216(19) 0.870(3) 0.9284(13) 0.044 Uiso 1 1 d D U .

loop_
_atom_site_aniso_label
_atom_site_aniso_U_11
_atom_site_aniso_U_22
_atom_site_aniso_U_33
_atom_site_aniso_U_23
_atom_site_aniso_U_13
_atom_site_aniso_U_12
Eu1 0.01601(7) 0.01179(6) 0.01619(7) 0 0.00799(5) 0
Co1 0.01900(17) 0.01298(16) 0.01377(16) -0.00157(12) 0.00776(14) -0.00030(12)
Fe1 0.01900(17) 0.01298(16) 0.01377(16) -0.00157(12) 0.00776(14) -0.00030(12)
O3 0.0204(7) 0.0194(6) 0.0294(7) -0.0003(5) 0.0112(6) -0.0031(5)
O2 0.0206(7) 0.0194(7) 0.0379(8) -0.0014(6) 0.0059(6) -0.0022(6)
N4 0.0318(10) 0.0285(9) 0.0367(10) 0.0020(8) 0.0216(8) -0.0073(7)
O1 0.0585(11) 0.0198(7) 0.0268(8) -0.0046(6) 0.0235(8) 0.0021(7)
O4 0.102(3) 0.0226(12) 0.067(2) 0 0.0428(19) 0
N2 0.0243(10) 0.0486(11) 0.0260(9) -0.0049(8) 0.0095(8) -0.0013(8)
C7 0.0391(13) 0.0490(14) 0.0316(12) -0.0169(11) 0.0194(11) -0.0133(11)
N3 0.0306(9) 0.0236(8) 0.0215(8) -0.0039(6) 0.0140(7) -0.0017(7)
C2 0.0270(11) 0.0250(9) 0.0170(9) -0.0029(7) 0.0111(8) 0.0003(8)
C4 0.0160(8) 0.0213(9) 0.0238(9) 0.0016(7) 0.0087(7) 0.0017(7)
C1 0.0326(11) 0.0205(9) 0.0221(9) -0.0014(8) 0.0121(8) -0.0011(8)
C8 0.0293(11) 0.0372(11) 0.0251(10) -0.0002(9) 0.0143(9) -0.0058(9)
N1 0.0721(16) 0.0269(10) 0.0486(13) 0.0097(9) 0.0272(12) -0.0011(10)
C5 0.0278(11) 0.0296(10) 0.0230(10) -0.0024(8) 0.0134(9) -0.0061(8)
C3 0.0200(9) 0.0147(8) 0.0201(9) -0.0006(7) 0.0082(7) -0.0008(7)
C6 0.0364(13) 0.0311(11) 0.0459(14) -0.0126(10) 0.0221(11) -0.0125(10)

loop_
_atom_type_symbol
_atom_type_description
_atom_type_scat_dispersion_real
_atom_type_scat_dispersion_imag
_atom_type_scat_source
C C 0.0033 0.0016 'International Tables Vol C Tables 4.2.6.8 and 6.1.1.4'
H H 0 0 'International Tables Vol C Tables 4.2.6.8 and 6.1.1.4'
Co Co 0.3494 0.9721 'International Tables Vol C Tables 4.2.6.8 and 6.1.1.4'
Eu Eu -0.1578 3.6682 'International Tables Vol C Tables 4.2.6.8 and 6.1.1.4'
Fe Fe 0.3463 0.8444 'International Tables Vol C Tables 4.2.6.8 and 6.1.1.4'
N N 0.0061 0.0033 'International Tables Vol C Tables 4.2.6.8 and 6.1.1.4'
O O 0.0106 0.006 'International Tables Vol C Tables 4.2.6.8 and 6.1.1.4'

loop_
_geom_angle_atom_site_label_1
_geom_angle_atom_site_label_2
_geom_angle_atom_site_label_3
_geom_angle
_geom_angle_site_symmetry_1
_geom_angle_site_symmetry_3
O3 Eu1 O3 149.55(7) . 2_656
O3 Eu1 O1 98.82(5) . 2_656
O3 Eu1 O1 90.48(5) 2_656 2_656
O3 Eu1 O1 90.48(5) . .
O3 Eu1 O1 98.83(5) 2_656 .
O1 Eu1 O1 144.11(7) 2_656 .
O3 Eu1 O2 70.40(5) . 2_656
O3 Eu1 O2 139.88(5) 2_656 2_656
O1 Eu1 O2 73.27(5) 2_656 2_656
O1 Eu1 O2 77.54(5) . 2_656
O3 Eu1 O2 139.88(5) . .
O3 Eu1 O2 70.40(5) 2_656 .
O1 Eu1 O2 77.54(5) 2_656 .
O1 Eu1 O2 73.27(5) . .
O2 Eu1 O2 70.36(7) 2_656 .
O3 Eu1 N3 75.25(5) . 2_656
O3 Eu1 N3 81.23(5) 2_656 2_656
O1 Eu1 N3 147.11(5) 2_656 2_656
O1 Eu1 N3 68.78(5) . 2_656
O2 Eu1 N3 130.99(5) 2_656 2_656
O2 Eu1 N3 127.70(5) . 2_656
O3 Eu1 N3 81.23(5) . .
O3 Eu1 N3 75.24(5) 2_656 .
O1 Eu1 N3 68.78(5) 2_656 .
O1 Eu1 N3 147.11(5) . .
O2 Eu1 N3 127.70(5) 2_656 .
O2 Eu1 N3 130.99(5) . .
N3 Eu1 N3 78.33(8) 2_656 .
C3 Co1 C3 180 . 5_666
C3 Co1 C1 89.59(8) . 5_666
C3 Co1 C1 90.41(8) 5_666 5_666
C3 Co1 C1 90.41(8) . .
C3 Co1 C1 89.59(8) 5_666 .
C1 Co1 C1 180 5_666 .
C3 Co1 C2 89.08(8) . 5_666
C3 Co1 C2 90.92(8) 5_666 5_666
C1 Co1 C2 90.65(9) 5_666 5_666
C1 Co1 C2 89.35(9) . 5_666
C3 Co1 C2 90.92(8) . .
C3 Co1 C2 89.08(8) 5_666 .
C1 Co1 C2 89.36(9) 5_666 .
C1 Co1 C2 90.65(9) . .
C2 Co1 C2 180 5_666 .
C4 O3 Eu1 134.26(11) . .
Eu1 O2 H2A 128.0(18) . .
Eu1 O2 H2B 118.1(18) . .
H2A O2 H2B 109(3) . .
C6 N4 C5 122.84(19) . .
C6 N4 H4 118.4(19) . .
C5 N4 H4 118.7(19) . .
Eu1 O1 H1B 122.8(18) . .
Eu1 O1 H1A 128.0(18) . .
H1B O1 H1A 109(3) . .
C6 C7 C8 120.4(2) . .
C6 C7 H7 119.6(17) . .
C8 C7 H7 120.0(17) . .
C3 N3 Eu1 152.82(15) . .
N2 C2 Co1 177.85(19) . .
O3 C4 C5 120.37(18) . .
O3 C4 C8 123.46(18) . .
C5 C4 C8 116.17(18) . .
N1 C1 Co1 178.4(2) . .
C7 C8 C4 120.6(2) . .
C7 C8 H8 120.0(15) . .
C4 C8 H8 119.4(15) . .
N4 C5 C4 121.34(19) . .
N4 C5 H5 119.8(18) . .
C4 C5 H5 118.8(18) . .
N3 C3 Co1 177.19(17) . .
N4 C6 C7 118.7(2) . .
N4 C6 H6 115.8(16) . .
C7 C6 H6 125.6(16) . .

loop_
_geom_bond_atom_site_label_1
_geom_bond_atom_site_label_2
_geom_bond_distance
_geom_bond_site_symmetry_2
Eu1 O3 2.2988(13) .
Eu1 O3 2.2988(13) 2_656
Eu1 O1 2.4273(15) 2_656
Eu1 O1 2.4273(15) .
Eu1 O2 2.4633(14) 2_656
Eu1 O2 2.4633(14) .
Eu1 N3 2.5657(16) 2_656
Eu1 N3 2.5657(16) .
Co1 C3 1.9081(18) .
Co1 C3 1.9081(18) 5_666
Co1 C1 1.9100(19) 5_666
Co1 C1 1.9100(19) .
Co1 C2 1.917(2) 5_666
Co1 C2 1.917(2) .
O3 C4 1.318(2) .
O2 H2A 0.869(17) .
O2 H2B 0.877(17) .
N4 C6 1.336(3) .
N4 C5 1.336(3) .
N4 H4 0.86(3) .
O1 H1B 0.878(17) .
O1 H1A 0.869(17) .
O4 H4A 0.901(17) .
N2 C2 1.145(3) .
C7 C6 1.369(3) .
C7 C8 1.381(3) .
C7 H7 0.94(3) .
N3 C3 1.147(2) .
C4 C5 1.393(3) .
C4 C8 1.400(3) .
C1 N1 1.140(3) .
C8 H8 1.03(3) .
C5 H5 0.88(3) .
C6 H6 0.95(3) .
